data_4116270
loop_
_publ_author_name
'Mahesh K. Lakshman'
'Panna L. Kole'
'Surendrakumar Chaturvedi'
'Joseph H. Saugier'
'Herman J. C. Yeh'
'Jenny P. Glusker'
'H. L. Carrell'
'Amy K. Katz'
'Carol E. Afshar'
'Won-Mohaiza Dashwood'
'Gary Kenniston'
'William M. Baird'

_publ_section_title
;
 Methyl Group-Induced Helicity in 1,4-Dimethylbenzo[c]phenanthrene and Its
 Metabolites: Synthesis, Physical, and Biological Properties
;
_journal_name_full 'Journal of the American Chemical Society'
_journal_page_first 12629
_journal_page_last 12636
_journal_paper_doi 10.1021/ja002072w
_journal_volume 122
_journal_year 2000
_chemical_formula_sum 'C18 H12'
_chemical_formula_weight 229.3
_chemical_name_systematic benzo[c]phenanthrene
_space_group_IT_number 19
_symmetry_space_group_name_Hall 'P 2ac 2ab'
_symmetry_space_group_name_H-M 'P 21 21 21'
_audit_creation_method PARSET
_cell_angle_alpha 90.00
_cell_angle_beta 90.00
_cell_angle_gamma 90.00
_cell_formula_units_Z 4
_cell_length_a 14.451(4)
_cell_length_b 13.884(1)
_cell_length_c 5.800(1)
_cell_measurement_reflns_used 250
_cell_measurement_temperature 120
_cell_measurement_theta_max 18.8
_cell_measurement_theta_min 10.1
_cell_volume 1163.7(4)
_refine_ls_extinction_method none
_refine_ls_goodness_of_fit_all 2.317
_refine_ls_goodness_of_fit_obs 2.333
_refine_ls_matrix_type full
_refine_ls_number_parameters 163
_refine_ls_number_reflns 1241
_refine_ls_R_factor_all 0.067
_refine_ls_R_factor_obs 0.048
_refine_ls_R_Fsqd_factor 0.072
_refine_ls_shift/esd_max 0.003
_refine_ls_shift/esd_mean 0.000
_refine_ls_structure_factor_coef Fsqd
_refine_ls_wR_factor_all 0.073
_refine_ls_wR_factor_obs 0.072
_cod_data_source_file ja002072w_1.cif
_cod_data_source_block bph97
_cod_original_cell_volume 1163.70
_cod_database_code 4116270

loop_
_symmetry_equiv_pos_as_xyz
'x, y, z'
'1/2-x, -y, 1/2+z'
'1/2+x, 1/2-y, -z'
'-x, y+1/2, 1/2-z'

loop_
_atom_site_aniso_label
_atom_site_aniso_U_11
_atom_site_aniso_U_22
_atom_site_aniso_U_33
_atom_site_aniso_U_12
_atom_site_aniso_U_13
_atom_site_aniso_U_23
C1 0.024(1) 0.0225(9) 0.025(2) -0.005(2) -0.001(1) -0.003(1)
C2 0.021(1) 0.027(2) 0.032(2) -0.003(2) 0.001(1) -0.003(1)
C3 0.029(1) 0.0234(9) 0.030(2) 0.000(1) 0.009(1) -0.004(1)
C4 0.035(1) 0.0234(9) 0.018(1) -0.006(2) 0.000(1) 0.000(1)
C5 0.029(1) 0.025(2) 0.024(2) -0.005(2) -0.007(1) 0.004(1)
C6 0.021(1) 0.025(2) 0.033(2) -0.004(2) -0.007(1) 0.006(1)
C7 0.021(1) 0.024(2) 0.033(2) 0.002(1) 0.000(1) 0.008(1)
C8 0.024(1) 0.0205(9) 0.037(2) 0.004(2) 0.009(1) 0.007(1)
C9 0.037(1) 0.0215(9) 0.026(2) 0.005(2) 0.007(1) 0.001(1)
C10 0.039(1) 0.0205(9) 0.030(2) 0.002(2) -0.007(1) -0.003(2)
C11 0.028(1) 0.023(2) 0.039(2) -0.002(2) -0.003(2) -0.001(2)
C12 0.025(1) 0.021(2) 0.028(2) 0.002(1) 0.002(1) -0.001(1)
C13 0.021(1) 0.021(2) 0.020(2) -0.005(1) 0.002(1) 0.004(1)
C14 0.028(1) 0.0146(9) 0.022(2) -0.002(2) 0.001(1) 0.005(1)
C15 0.021(1) 0.021(2) 0.025(2) 0.001(2) 0.001(1) 0.008(1)
C16 0.023(1) 0.019(2) 0.019(2) -0.002(1) 0.001(1) 0.004(1)
C17 0.023(1) 0.018(2) 0.024(2) 0.003(2) 0.003(1) 0.003(1)
C18 0.030(2) 0.018(2) 0.025(2) -0.001(2) 0.003(1) 0.004(1)

loop_
_atom_site_label
_atom_site_fract_x
_atom_site_fract_y
_atom_site_fract_z
_atom_site_U_iso_or_equiv
_atom_site_type_symbol
_atom_site_thermal_displace_type
_atom_site_calc_flag
C1 0.3672(2) 0.1389(2) 0.1541(4) 0.024(1) C Uani d
C2 0.4126(2) 0.0758(2) 0.0077(5) 0.027(2) C Uani d
C3 0.3720(2) 0.0468(2) -0.1990(5) 0.027(1) C Uani d
C4 0.2840(2) 0.0761(2) -0.2507(5) 0.026(1) C Uani d
C5 0.1387(2) 0.1566(2) -0.1387(5) 0.026(2) C Uani d
C6 0.0889(2) 0.2078(2) 0.0148(5) 0.027(2) C Uani d
C7 0.0772(2) 0.3080(2) 0.3647(5) 0.026(2) C Uani d
C8 0.1152(2) 0.3532(2) 0.5490(5) 0.027(2) C Uani d
C9 0.2528(2) 0.4089(2) 0.7574(5) 0.028(1) C Uani d
C10 0.3475(2) 0.4191(2) 0.7760(5) 0.030(1) C Uani d
C11 0.4044(2) 0.3781(2) 0.6057(6) 0.030(2) C Uani d
C12 0.3670(2) 0.3242(2) 0.4329(5) 0.025(2) C Uani d
C13 0.2784(2) 0.1759(2) 0.0992(5) 0.021(2) C Uani d
C14 0.2346(2) 0.1372(2) -0.0994(5) 0.021(1) C Uani d
C15 0.1319(2) 0.2531(2) 0.2069(5) 0.023(2) C Uani d
C16 0.2282(2) 0.2444(2) 0.2418(5) 0.020(2) C Uani d
C17 0.2709(2) 0.3051(2) 0.4180(5) 0.022(2) C Uani d
C18 0.2134(2) 0.3547(2) 0.5772(5) 0.024(2) C Uani d
H1 0.399(1) 0.160(1) 0.308(3) 0.025(1) H Uiso d
H4 0.253(1) 0.053(1) -0.403(3) 0.025(1) H Uiso d
H2 0.478(1) 0.050(1) 0.052(3) 0.027(1) H Uiso d
H3 0.408(1) 0.003(1) -0.313(3) 0.028(1) H Uiso d
H5 0.107(1) 0.131(1) -0.288(3) 0.026(1) H Uiso d
H6 0.018(1) 0.214(1) -0.007(3) 0.027(1) H Uiso d
H7 0.006(1) 0.313(1) 0.338(3) 0.026(1) H Uiso d
H8 0.073(1) 0.387(1) 0.669(3) 0.028(1) H Uiso d
H9 0.210(1) 0.442(1) 0.878(3) 0.028(1) H Uiso d
H10 0.376(1) 0.457(1) 0.914(3) 0.030(1) H Uiso d
H11 0.475(1) 0.389(1) 0.612(3) 0.030(1) H Uiso d
H12 0.411(1) 0.296(1) 0.307(3) 0.025(1) H Uiso d

loop_
_atom_type_symbol
_atom_type_description
_atom_type_scat_source
C C 'International Tables Vol C Tables 4.2.6.8'
H H 'International Tables Vol C Tables 4.2.6.8'

loop_
_geom_angle_atom_site_label_1
_geom_angle_atom_site_label_2
_geom_angle_atom_site_label_3
_geom_angle
C2 C1 C13 121.3(2)
C2 C1 H1 119.5(8)
C13 C1 H1 119.2(8)
C1 C2 C3 120.7(3)
C1 C2 H2 119.7(9)
C3 C2 H2 119.6(9)
C2 C3 C4 119.6(3)
C2 C3 H3 120.4(9)
C4 C3 H3 120.0(9)
C3 C4 C14 120.8(3)
C3 C4 H4 119.6(8)
C14 C4 H4 119.6(8)
C6 C5 C14 120.8(3)
C6 C5 H5 119.6(8)
C14 C5 H5 119.6(8)
C5 C6 C15 121.2(3)
C5 C6 H6 119.4(9)
C15 C6 H6 119.4(9)
C8 C7 C15 121.8(3)
C8 C7 H7 119.1(9)
C15 C7 H7 119.1(9)
C7 C8 C18 120.0(3)
C7 C8 H8 120.0(9)
C18 C8 H8 120.0(9)
C10 C9 C18 120.9(3)
C10 C9 H9 119.4(9)
C18 C9 H9 119.6(9)
C9 C10 C11 118.9(3)
C9 C10 H10 120.2(9)
C11 C10 H10 120.8(9)
C10 C11 C12 120.5(3)
C10 C11 H11 119.7(9)
C12 C11 H11 119.8(9)
C11 C12 C17 122.5(3)
C11 C12 H12 118.6(9)
C17 C12 H12 118.9(9)
C1 C13 C14 116.6(2)
C1 C13 C16 124.1(3)
C14 C13 C16 119.1(3)
C4 C14 C5 120.2(3)
C4 C14 C13 120.4(3)
C5 C14 C13 119.3(3)
C6 C15 C7 119.7(3)
C6 C15 C16 120.3(3)
C7 C15 C16 119.9(3)
C13 C16 C15 117.8(3)
C13 C16 C17 124.4(3)
C15 C16 C17 117.9(3)
C12 C17 C16 124.4(3)
C12 C17 C18 116.3(3)
C16 C17 C18 119.2(3)
C8 C18 C9 119.6(3)
C8 C18 C17 120.0(3)
C9 C18 C17 120.3(3)

loop_
_geom_bond_atom_site_label_1
_geom_bond_atom_site_label_2
_geom_bond_distance
C1 C2 1.385(4)
C1 C13 1.418(4)
C1 H1 1.05(2)
C2 C3 1.394(4)
C2 H2 1.04(1)
C3 C4 1.368(4)
C3 H3 1.04(2)
C4 C14 1.414(4)
C4 H4 1.04(2)
C5 C6 1.348(4)
C5 C14 1.430(4)
C5 H5 1.04(2)
C6 C15 1.422(4)
C6 H6 1.04(1)
C7 C8 1.356(4)
C7 C15 1.430(4)
C7 H7 1.04(1)
C8 C18 1.429(4)
C8 H8 1.04(2)
C9 C10 1.380(4)
C9 C18 1.408(4)
C9 H9 1.04(2)
C10 C11 1.406(4)
C10 H10 1.04(2)
C11 C12 1.363(4)
C11 H11 1.05(1)
C12 C17 1.416(4)
C12 H12 1.04(2)
C13 C14 1.420(4)
C13 C16 1.454(4)
C15 C16 1.411(4)
C16 C17 1.461(4)
C17 C18 1.420(4)
